data_7213208
loop_
_publ_author_name
'Utley, James H. P.'
'Smith, Carmen Z.'
'Motevalli, Majid'

_publ_section_title
;
 Electro-organic reactions. Part 51.&#x2020; Reactivity and stereochemical
 pathways for cathodically generated radical-anions of \a,\b-unsaturated
 ketones in aqueous media
;
_journal_issue 5
_journal_name_full 'Journal of the Chemical Society, Perkin Transactions 2'
_journal_page_first 1053
_journal_paper_doi 10.1039/a908657i
_journal_year 2000
_chemical_compound_source 'synthesis as described'
_chemical_formula_moiety 'C32 H30 O4'
_chemical_formula_structural 'C32 H30 O4'
_chemical_formula_sum 'C33 H31 Cl3 O4'
_chemical_formula_weight 597.93
_chemical_name_systematic
;
 ?
;
_space_group_IT_number 14
_symmetry_cell_setting monoclinic
_symmetry_Int_Tables_number 14
_symmetry_space_group_name_Hall '-P 2yn'
_symmetry_space_group_name_H-M 'P 1 21/n 1'
_atom_sites_solution_hydrogens geom
_atom_sites_solution_primary direct
_atom_sites_solution_secondary difmap
_audit_conform_dict_location ftp://ftp.iucr.org/cifdics/cif_core2.1beta.dic
_audit_conform_dict_name cif_core.dic
_audit_conform_dict_version 2.1beta3
_audit_creation_date 1999-10-13T13:36:38-00:00
_audit_creation_method 'WinGX routine CIF_UPDATE'
_cell_angle_alpha 90
_cell_angle_beta 94.45(5)
_cell_angle_gamma 90
_cell_formula_units_Z 4
_cell_length_a 21.396(8)
_cell_length_b 5.699(4)
_cell_length_c 24.090(9)
_cell_measurement_reflns_used 25
_cell_measurement_temperature 120(2)
_cell_measurement_theta_max 8.022
_cell_measurement_theta_min 12.219
_cell_measurement_wavelength 0.71073
_cell_volume 2929(3)
_computing_cell_refinement 'CAD4/PC (Enraf Nonius, 1994)'
_computing_data_collection 'CAD4/PC (Enraf Nonius, 1994)'
_computing_data_reduction 'XCAD4 (Harms & Wocadlo, 1995)'
_computing_molecular_graphics 'Ortep-3 for Windows (Farrugia, 1997)'
_computing_publication_material 'WinGX publication routines (Farrugia, 1998)'
_computing_structure_refinement 'SHELXL-97 (Sheldrick, 1997)'
_computing_structure_solution SHELXS-97(Sheldrick,1997)
_diffrn_ambient_temperature 293(2)
_diffrn_detector 'scintillation LiI'
_diffrn_detector_dtime 1.195
_diffrn_measured_fraction_theta_full 0.988
_diffrn_measured_fraction_theta_max 0.988
_diffrn_measurement_device '\k-geometry diffractometer'
_diffrn_measurement_device_type 'Enraf Nonius CAD4'
_diffrn_measurement_method 'non-profiled omega/2theta scans'
_diffrn_orient_matrix_type
;
  x-axis points to radiation source
  the matrix is specified in reciprocal space
;
_diffrn_orient_matrix_UB_11 -0.18126E-1
_diffrn_orient_matrix_UB_12 0.36964E-1
_diffrn_orient_matrix_UB_13 -0.38453E-1
_diffrn_orient_matrix_UB_21 -0.43129E-1
_diffrn_orient_matrix_UB_22 -0.12774E-1
_diffrn_orient_matrix_UB_23 0.12852E-1
_diffrn_orient_matrix_UB_31 0.00083
_diffrn_orient_matrix_UB_32 0.170909
_diffrn_orient_matrix_UB_33 0.9297E-2
_diffrn_radiation_monochromator graphite
_diffrn_radiation_type MoK\a
_diffrn_radiation_wavelength 0.71073
_diffrn_reflns_av_R_equivalents 0.1067
_diffrn_reflns_av_sigmaI/netI 0.5339
_diffrn_reflns_limit_h_max 23
_diffrn_reflns_limit_h_min -23
_diffrn_reflns_limit_k_max 6
_diffrn_reflns_limit_k_min 0
_diffrn_reflns_limit_l_max 26
_diffrn_reflns_limit_l_min 0
_diffrn_reflns_number 4168
_diffrn_reflns_theta_full 23.03
_diffrn_reflns_theta_max 23.03
_diffrn_reflns_theta_min 1.33
_diffrn_source 'Enraf Nonius FR590'
_diffrn_standards_decay_% 2
_diffrn_standards_interval_time 60
_diffrn_standards_number 2
_exptl_absorpt_coefficient_mu 0.35
_exptl_absorpt_correction_T_max 0.9452
_exptl_absorpt_correction_T_min 0.8997
_exptl_absorpt_correction_type psi-scan
_exptl_absorpt_process_details
;
North A.C.T., Phillips D.C. & Mathews F.S. (1968) Acta. Cryst. A24, 351
        Number of psi-scan sets used was   2
        Theta correction was applied.
        Averaged transmission function was used.
        No Fourier smoothing was applied.
;
_exptl_crystal_colour transparent
_exptl_crystal_density_diffrn 1.356
_exptl_crystal_density_method 'not measured'
_exptl_crystal_description needle
_exptl_crystal_F_000 1248
_exptl_crystal_size_max 0.2
_exptl_crystal_size_mid 0.1
_exptl_crystal_size_min 0.05
_refine_diff_density_max 0.154
_refine_diff_density_min -0.147
_refine_diff_density_rms 0.032
_refine_ls_extinction_method none
_refine_ls_goodness_of_fit_ref 0.915
_refine_ls_hydrogen_treatment mixed
_refine_ls_matrix_type full
_refine_ls_number_parameters 317
_refine_ls_number_reflns 4056
_refine_ls_number_restraints 97
_refine_ls_restrained_S_all 0.906
_refine_ls_R_factor_all 0.4081
_refine_ls_R_factor_gt 0.1627
_refine_ls_shift/su_max 0.156
_refine_ls_shift/su_mean 0.01
_refine_ls_structure_factor_coef Fsqd
_refine_ls_weighting_scheme calc
_refine_ls_wR_factor_gt 0.4387
_refine_ls_wR_factor_ref 0.5726
_reflns_number_gt 1182
_reflns_number_total 4056
_reflns_threshold_expression >2sigma(I)
_cod_data_source_file a908657isup1.cif
_cod_data_source_block cs2-13f1
_cod_original_sg_symbol_H-M 'P 21/n'
_cod_database_code 7213208
_exptl_absorpt_factor_mur 0.053
_exptl_absorpt_correction_t_ave 0.9245
_diffrn_standards_decay_corr_max 1.776
_diffrn_standards_decay_corr_min 0.977

loop_
_symmetry_equiv_pos_as_xyz
'x, y, z'
'-x+1/2, y+1/2, -z+1/2'
'-x, -y, -z'
'x-1/2, -y-1/2, z-1/2'

loop_
_atom_site_label
_atom_site_type_symbol
_atom_site_fract_x
_atom_site_fract_y
_atom_site_fract_z
_atom_site_U_iso_or_equiv
_atom_site_adp_type
_atom_site_occupancy
_atom_site_symmetry_multiplicity
_atom_site_calc_flag
_atom_site_refinement_flags
_atom_site_disorder_assembly
_atom_site_disorder_group
C1 C 0.7357(7) 0.175(4) 0.9604(7) 0.063(5) Uani 1 1 d U . .
H1 H 0.7459 0.0207 0.9765 0.076 Uiso 1 1 calc R . .
C2 C 0.7621(5) 0.184(2) 0.9036(4) 0.064(5) Uani 1 1 d GU . .
C3 C 0.8015(5) 0.0082(17) 0.8869(4) 0.070(6) Uani 1 1 d GU . .
H3 H 0.8098 -0.1221 0.9095 0.11(4) Uiso 1 1 calc R . .
C4 C 0.8285(5) 0.0267(18) 0.8364(5) 0.068(5) Uani 1 1 d GU . .
H4 H 0.8548 -0.0912 0.8253 0.11(4) Uiso 1 1 calc R . .
C5 C 0.8161(5) 0.221(2) 0.8026(3) 0.064(5) Uani 1 1 d GU . .
C6 C 0.7767(5) 0.3977(17) 0.8193(4) 0.068(6) Uani 1 1 d GU . .
H6 H 0.7684 0.528 0.7966 0.11(4) Uiso 1 1 calc R . .
C7 C 0.7497(5) 0.3792(18) 0.8697(4) 0.061(5) Uani 1 1 d GU . .
H7 H 0.7234 0.4972 0.8809 0.11(4) Uiso 1 1 calc R . .
C8 C 0.8448(11) 0.432(4) 0.7215(8) 0.088(7) Uani 1 1 d U . .
H8A H 0.803 0.4498 0.7044 0.133 Uiso 1 1 calc R . .
H8B H 0.8737 0.4194 0.6932 0.133 Uiso 1 1 calc R . .
H8C H 0.8553 0.566 0.7445 0.133 Uiso 1 1 calc R . .
C9 C 0.7668(8) 0.365(3) 1.0012(7) 0.066(5) Uani 1 1 d U . .
H9 H 0.7566 0.5203 0.9853 0.079 Uiso 1 1 calc R . .
C10 C 0.7422(5) 0.357(2) 1.0592(3) 0.059(5) Uani 1 1 d GU . .
C11 C 0.7058(5) 0.5398(16) 1.0771(4) 0.065(5) Uani 1 1 d GU . .
H11 H 0.6965 0.6674 1.0539 0.07(2) Uiso 1 1 calc R . .
C12 C 0.6835(5) 0.5319(17) 1.1297(4) 0.065(5) Uani 1 1 d GU . .
H12 H 0.6592 0.6543 1.1417 0.07(2) Uiso 1 1 calc R . .
C13 C 0.6975(5) 0.341(2) 1.1644(3) 0.065(5) Uani 1 1 d GU . .
C14 C 0.7339(5) 0.1581(18) 1.1465(4) 0.070(5) Uani 1 1 d GU . .
H14 H 0.7433 0.0305 1.1697 0.07(2) Uiso 1 1 calc R . .
C15 C 0.7563(5) 0.1660(18) 1.0938(4) 0.071(6) Uani 1 1 d GU . .
H15 H 0.7806 0.0436 1.0818 0.07(2) Uiso 1 1 calc R . .
C16 C 0.6862(11) 0.164(4) 1.2532(9) 0.092(7) Uani 1 1 d U . .
H16A H 0.6719 0.0198 1.2361 0.139 Uiso 1 1 calc R . .
H16B H 0.6654 0.1895 1.2866 0.139 Uiso 1 1 calc R . .
H16C H 0.7307 0.156 1.2622 0.139 Uiso 1 1 calc R . .
C17 C 0.6647(7) 0.203(3) 0.9572(8) 0.064(5) Uani 1 1 d U . .
H17A H 0.6528 0.3337 0.933 0.077 Uiso 1 1 calc R . .
H17B H 0.652 0.2391 0.994 0.077 Uiso 1 1 calc R . .
C18 C 0.6294(8) -0.019(3) 0.9353(7) 0.063(5) Uani 1 1 d U . .
C19 C 0.5599(4) -0.007(2) 0.9264(5) 0.066(5) Uani 1 1 d GU . .
C20 C 0.5304(6) -0.2030(19) 0.9020(5) 0.080(6) Uani 1 1 d GU . .
H20 H 0.5542 -0.3264 0.8896 0.16(5) Uiso 1 1 calc R . .
C21 C 0.4653(6) -0.214(2) 0.8960(5) 0.091(7) Uani 1 1 d GU . .
H21 H 0.4456 -0.3454 0.8796 0.16(5) Uiso 1 1 calc R . .
C22 C 0.4298(4) -0.030(3) 0.9144(6) 0.085(6) Uani 1 1 d GU . .
H22 H 0.3863 -0.0375 0.9104 0.16(5) Uiso 1 1 calc R . .
C23 C 0.4593(5) 0.166(2) 0.9388(5) 0.082(6) Uani 1 1 d GU . .
H23 H 0.4355 0.2893 0.9511 0.16(5) Uiso 1 1 calc R . .
C24 C 0.5244(5) 0.1772(19) 0.9448(5) 0.072(6) Uani 1 1 d GU . .
H24 H 0.5441 0.3082 0.9611 0.16(5) Uiso 1 1 calc R . .
C25 C 0.8392(8) 0.337(4) 1.0045(8) 0.068(5) Uani 1 1 d U . .
H25A H 0.8509 0.1926 1.024 0.082 Uiso 1 1 calc R . .
H25B H 0.8529 0.3256 0.9671 0.082 Uiso 1 1 calc R . .
C26 C 0.8718(8) 0.541(4) 1.0343(6) 0.061(5) Uani 1 1 d U . .
C27 C 0.9388(4) 0.496(2) 1.0589(5) 0.067(5) Uani 1 1 d GU . .
C28 C 0.9718(5) 0.2935(19) 1.0480(5) 0.070(6) Uani 1 1 d GU . .
H28 H 0.9527 0.1765 1.0257 0.11(3) Uiso 1 1 calc R . .
C29 C 1.0331(5) 0.2655(19) 1.0704(5) 0.074(6) Uani 1 1 d GU . .
H29 H 1.0552 0.1298 1.0631 0.11(3) Uiso 1 1 calc R . .
C30 C 1.0616(4) 0.440(2) 1.1038(5) 0.082(6) Uani 1 1 d GU . .
H30 H 1.1026 0.4217 1.1188 0.11(3) Uiso 1 1 calc R . .
C31 C 1.0286(5) 0.643(2) 1.1146(5) 0.081(6) Uani 1 1 d GU . .
H31 H 1.0476 0.7604 1.1369 0.11(3) Uiso 1 1 calc R . .
C32 C 0.9672(5) 0.6713(19) 1.0922(5) 0.075(6) Uani 1 1 d GU . .
H32 H 0.9452 0.8071 1.0995 0.11(3) Uiso 1 1 calc R . .
O1 O 0.8480(6) 0.224(3) 0.7551(5) 0.082(5) Uani 1 1 d U . .
O2 O 0.6723(6) 0.356(3) 1.2150(5) 0.075(5) Uani 1 1 d U . .
O3 O 0.6587(5) -0.197(2) 0.9277(6) 0.081(5) Uani 1 1 d U . .
O4 O 0.8481(6) 0.729(2) 1.0389(7) 0.090(6) Uani 1 1 d U . .
C33A C 0.9528(18) 0.096(8) 1.2523(16) 0.072(11) Uiso 0.5 1 d PDU A 1
Cl1A Cl 0.8999(9) 0.169(4) 1.1858(8) 0.114(8) Uiso 0.5 1 d PDU A 1
Cl2A Cl 1.0300(8) 0.010(3) 1.2441(6) 0.100(6) Uiso 0.5 1 d PDU A 1
Cl3A Cl 0.9556(6) 0.337(3) 1.2950(5) 0.094(5) Uiso 0.5 1 d PDU A 1
C33B C 0.963(3) 0.217(15) 1.228(3) 0.16(3) Uiso 0.5 1 d PDU B 2
Cl1B Cl 0.9205(8) 0.176(3) 1.1840(6) 0.093(6) Uiso 0.5 1 d PDU B 2
Cl2B Cl 1.0096(16) -0.050(7) 1.2427(14) 0.221(17) Uiso 0.5 1 d PDU B 2
Cl3B Cl 0.9708(10) 0.434(5) 1.2712(9) 0.166(8) Uiso 0.5 1 d PDU B 2

loop_
_atom_site_aniso_label
_atom_site_aniso_U_11
_atom_site_aniso_U_22
_atom_site_aniso_U_33
_atom_site_aniso_U_23
_atom_site_aniso_U_13
_atom_site_aniso_U_12
C1 0.061(8) 0.060(10) 0.068(8) 0.007(7) -0.001(6) 0.001(7)
C2 0.060(10) 0.059(9) 0.071(8) -0.002(7) 0.001(7) -0.011(8)
C3 0.059(11) 0.083(12) 0.067(9) 0.011(9) -0.004(7) 0.011(9)
C4 0.075(12) 0.058(10) 0.071(9) -0.011(7) 0.000(7) 0.001(9)
C5 0.070(11) 0.072(11) 0.048(8) -0.011(7) -0.001(6) 0.006(8)
C6 0.067(11) 0.063(11) 0.073(10) 0.000(8) 0.005(7) -0.001(8)
C7 0.058(10) 0.060(10) 0.063(9) -0.010(7) 0.002(7) -0.004(8)
C8 0.110(16) 0.093(15) 0.062(11) 0.004(10) 0.007(10) 0.004(14)
C9 0.067(8) 0.059(11) 0.071(8) 0.000(7) 0.003(7) 0.000(8)
C10 0.053(9) 0.052(9) 0.072(8) -0.001(6) 0.000(6) -0.003(7)
C11 0.069(11) 0.051(9) 0.073(9) -0.009(8) 0.003(7) -0.008(8)
C12 0.073(11) 0.051(9) 0.071(9) -0.008(7) 0.005(7) -0.016(8)
C13 0.067(11) 0.063(10) 0.066(8) -0.005(7) 0.003(7) -0.011(8)
C14 0.069(11) 0.073(11) 0.068(9) 0.003(9) 0.002(7) 0.003(9)
C15 0.074(12) 0.066(11) 0.072(9) 0.007(8) 0.004(8) 0.007(9)
C16 0.111(16) 0.089(15) 0.078(11) 0.022(11) 0.009(11) -0.002(14)
C17 0.059(8) 0.046(8) 0.086(12) 0.019(9) 0.007(7) 0.000(7)
C18 0.060(7) 0.057(9) 0.073(11) -0.005(9) 0.020(8) -0.002(6)
C19 0.063(7) 0.060(10) 0.073(11) 0.002(9) 0.003(8) 0.001(6)
C20 0.084(9) 0.075(11) 0.080(12) 0.008(10) -0.004(9) -0.013(9)
C21 0.085(10) 0.092(14) 0.093(14) -0.009(12) 0.001(11) -0.026(10)
C22 0.090(12) 0.078(12) 0.085(14) 0.027(11) 0.003(10) -0.013(8)
C23 0.066(8) 0.096(14) 0.082(12) -0.005(12) -0.001(9) 0.008(9)
C24 0.066(8) 0.075(11) 0.074(11) 0.010(10) 0.002(8) 0.015(8)
C25 0.063(8) 0.058(10) 0.083(11) -0.007(9) 0.007(7) -0.002(8)
C26 0.066(8) 0.074(10) 0.046(9) -0.013(9) 0.010(6) 0.004(7)
C27 0.065(9) 0.066(10) 0.070(11) 0.010(9) 0.003(7) -0.008(6)
C28 0.066(9) 0.067(10) 0.075(11) 0.005(9) -0.007(8) -0.004(8)
C29 0.065(9) 0.071(12) 0.083(12) 0.007(9) -0.004(8) -0.006(8)
C30 0.074(12) 0.093(14) 0.077(12) 0.000(11) -0.016(9) -0.001(9)
C31 0.076(11) 0.079(12) 0.087(13) -0.010(11) 0.001(9) -0.021(9)
C32 0.071(9) 0.090(13) 0.065(11) -0.011(10) 0.008(7) -0.003(9)
O1 0.094(9) 0.081(10) 0.072(8) 0.001(7) 0.017(6) 0.008(8)
O2 0.084(9) 0.079(9) 0.063(7) -0.002(6) 0.009(5) -0.003(7)
O3 0.064(8) 0.054(7) 0.126(11) -0.009(8) 0.005(7) 0.003(6)
O4 0.087(10) 0.059(8) 0.120(12) -0.015(8) -0.007(8) 0.003(6)

loop_
_atom_type_symbol
_atom_type_description
_atom_type_scat_dispersion_real
_atom_type_scat_dispersion_imag
_atom_type_scat_source
C C 0.0033 0.0016 'International Tables Vol C Tables 4.2.6.8 and 6.1.1.4'
H H 0 0 'International Tables Vol C Tables 4.2.6.8 and 6.1.1.4'
O O 0.0106 0.006 'International Tables Vol C Tables 4.2.6.8 and 6.1.1.4'
Cl Cl 0.1484 0.1585 'International Tables Vol C Tables 4.2.6.8 and 6.1.1.4'

loop_
_geom_angle_atom_site_label_1
_geom_angle_atom_site_label_2
_geom_angle_atom_site_label_3
_geom_angle
C2 C1 C17 112.9(13)
C2 C1 C9 111.7(14)
C17 C1 C9 109.4(15)
C2 C1 H1 107.5
C17 C1 H1 107.5
C9 C1 H1 107.5
C3 C2 C7 120
C3 C2 C1 120.7(10)
C7 C2 C1 119.2(10)
C2 C3 C4 120
C2 C3 H3 120
C4 C3 H3 120
C5 C4 C3 120
C5 C4 H4 120
C3 C4 H4 120
O1 C5 C6 125.7(10)
O1 C5 C4 114.3(10)
C6 C5 C4 120
C5 C6 C7 120
C5 C6 H6 120
C7 C6 H6 120
C6 C7 C2 120
C6 C7 H7 120
C2 C7 H7 120
O1 C8 H8A 109.5
O1 C8 H8B 109.5
H8A C8 H8B 109.5
O1 C8 H8C 109.5
H8A C8 H8C 109.5
H8B C8 H8C 109.5
C10 C9 C25 111.3(13)
C10 C9 C1 112.9(14)
C25 C9 C1 109.3(14)
C10 C9 H9 107.7
C25 C9 H9 107.7
C1 C9 H9 107.7
C11 C10 C15 120
C11 C10 C9 120.0(10)
C15 C10 C9 120.0(10)
C10 C11 C12 120
C10 C11 H11 120
C12 C11 H11 120
C13 C12 C11 120
C13 C12 H12 120
C11 C12 H12 120
O2 C13 C12 113.7(10)
O2 C13 C14 126.3(10)
C12 C13 C14 120
C13 C14 C15 120
C13 C14 H14 120
C15 C14 H14 120
C14 C15 C10 120
C14 C15 H15 120
C10 C15 H15 120
O2 C16 H16A 109.5
O2 C16 H16B 109.5
H16A C16 H16B 109.5
O2 C16 H16C 109.5
H16A C16 H16C 109.5
H16B C16 H16C 109.5
C1 C17 C18 113.3(15)
C1 C17 H17A 108.9
C18 C17 H17A 108.9
C1 C17 H17B 108.9
C18 C17 H17B 108.9
H17A C17 H17B 107.7
O3 C18 C19 122.5(16)
O3 C18 C17 119.3(16)
C19 C18 C17 118.2(14)
C20 C19 C24 120
C20 C19 C18 116.3(10)
C24 C19 C18 123.5(11)
C19 C20 C21 120
C19 C20 H20 120
C21 C20 H20 120
C22 C21 C20 120
C22 C21 H21 120
C20 C21 H21 120
C21 C22 C23 120
C21 C22 H22 120
C23 C22 H22 120
C24 C23 C22 120
C24 C23 H23 120
C22 C23 H23 120
C23 C24 C19 120
C23 C24 H24 120
C19 C24 H24 120
C26 C25 C9 111.4(16)
C26 C25 H25A 109.3
C9 C25 H25A 109.3
C26 C25 H25B 109.3
C9 C25 H25B 109.3
H25A C25 H25B 108
O4 C26 C25 123.5(17)
O4 C26 C27 120.4(17)
C25 C26 C27 116.1(16)
C28 C27 C32 120
C28 C27 C26 122.7(10)
C32 C27 C26 117.3(10)
C27 C28 C29 120
C27 C28 H28 120
C29 C28 H28 120
C30 C29 C28 120
C30 C29 H29 120
C28 C29 H29 120
C29 C30 C31 120
C29 C30 H30 120
C31 C30 H30 120
C32 C31 C30 120
C32 C31 H31 120
C30 C31 H31 120
C31 C32 C27 120
C31 C32 H32 120
C27 C32 H32 120
C5 O1 C8 118.1(14)
C13 O2 C16 116.1(14)
Cl3A C33A Cl2A 108(2)
Cl3A C33A Cl1A 108(2)
Cl2A C33A Cl1A 118(2)
Cl1B C33B Cl3B 132(6)
Cl1B C33B Cl2B 109(5)
Cl3B C33B Cl2B 118(4)

loop_
_geom_bond_atom_site_label_1
_geom_bond_atom_site_label_2
_geom_bond_distance
C1 C2 1.522(18)
C1 C17 1.52(2)
C1 C9 1.58(3)
C1 H1 0.98
C2 C3 1.39
C2 C7 1.39
C3 C4 1.39
C3 H3 0.93
C4 C5 1.39
C4 H4 0.93
C5 O1 1.377(14)
C5 C6 1.39
C6 C7 1.39
C6 H6 0.93
C7 H7 0.93
C8 O1 1.43(2)
C8 H8A 0.96
C8 H8B 0.96
C8 H8C 0.96
C9 C10 1.530(19)
C9 C25 1.55(2)
C9 H9 0.98
C10 C11 1.39
C10 C15 1.39
C11 C12 1.39
C11 H11 0.93
C12 C13 1.39
C12 H12 0.93
C13 O2 1.375(14)
C13 C14 1.39
C14 C15 1.39
C14 H14 0.93
C15 H15 0.93
C16 O2 1.45(2)
C16 H16A 0.96
C16 H16B 0.96
C16 H16C 0.96
C17 C18 1.54(2)
C17 H17A 0.97
C17 H17B 0.97
C18 O3 1.21(2)
C18 C19 1.486(19)
C19 C20 1.39
C19 C24 1.39
C20 C21 1.39
C20 H20 0.93
C21 C22 1.39
C21 H21 0.93
C22 C23 1.39
C22 H22 0.93
C23 C24 1.39
C23 H23 0.93
C24 H24 0.93
C25 C26 1.51(3)
C25 H25A 0.97
C25 H25B 0.97
C26 O4 1.20(2)
C26 C27 1.529(19)
C27 C28 1.39
C27 C32 1.39
C28 C29 1.39
C28 H28 0.93
C29 C30 1.39
C29 H29 0.93
C30 C31 1.39
C30 H30 0.93
C31 C32 1.39
C31 H31 0.93
C32 H32 0.93
C33A Cl3A 1.71(4)
C33A Cl2A 1.75(4)
C33A Cl1A 1.93(4)
C33B Cl1B 1.36(7)
C33B Cl3B 1.62(7)
C33B Cl2B 1.84(8)
